data_7037129
loop_
_publ_author_name
'Pritzwald-Stegmann, Julian Rodger Frederic'
'L\"onnecke, Peter'
'Hey-Hawkins, Evamarie'

_publ_section_title
;
 Hydrophosphination reactions with transition metal ferrocenylphosphine
 complexes.
;
_journal_issue 5
_journal_name_full 'Dalton transactions (Cambridge, England : 2003)'
_journal_page_first 2208
_journal_page_last 2217
_journal_paper_doi 10.1039/c5dt03374h
_journal_volume 45
_journal_year 2016
_chemical_formula_sum 'C18 H14 Fe N O5 P W'
_chemical_formula_weight 594.97
_chemical_name_systematic
;
 ?
;
_space_group_IT_number 14
_symmetry_cell_setting monoclinic
_symmetry_space_group_name_Hall '-P 2yn'
_symmetry_space_group_name_H-M 'P 1 21/n 1'
_atom_sites_solution_hydrogens geom
_atom_sites_solution_primary heavy
_atom_sites_solution_secondary difmap
_audit_conform_dict_location ftp://ftp.iucr.org/pub/cif_core.dic
_audit_conform_dict_name cif_core.dic
_audit_conform_dict_version 2.4
_audit_creation_date 2012-11-01T15:08:42-00:00
_audit_creation_method 'WinGX routine CIF_UPDATE'
_audit_update_record
;
2015-08-22 deposited with the CCDC.
2015-11-03 downloaded from the CCDC.
;
_cell_angle_alpha 90
_cell_angle_beta 98.149(2)
_cell_angle_gamma 90
_cell_formula_units_Z 4
_cell_length_a 6.07680(10)
_cell_length_b 20.8259(3)
_cell_length_c 15.3377(3)
_cell_measurement_reflns_used 6747
_cell_measurement_temperature 130(2)
_cell_measurement_theta_max 30.677
_cell_measurement_theta_min 2.9284
_cell_volume 1921.46(6)
_computing_cell_refinement
;
        CrysAlisPro, Agilent Technologies,
        Version 1.171.35.21 (release 20-01-2012 CrysAlis171 .NET)
        (compiled Jan 23 2012,18:06:46)
;
_computing_data_collection
;
        CrysAlisPro, Agilent Technologies,
        Version 1.171.35.21 (release 20-01-2012 CrysAlis171 .NET)
        (compiled Jan 23 2012,18:06:46)
;
_computing_data_reduction
;
        CrysAlisPro, Agilent Technologies,
        Version 1.171.35.21 (release 20-01-2012 CrysAlis171 .NET)
        (compiled Jan 23 2012,18:06:46)
;
_computing_molecular_graphics
;
 ORTEP3 for Windows
 L. J. Farrugia, J. Appl. Crystallogr. 1997, 30, 565.
;
_computing_publication_material
;
 WINGX
 L.J. Farrugia,
 J. Appl. Cryst., 1999, 32, 837-838.
;
_computing_structure_refinement 'SHELXL-97 (Sheldrick, 2008)'
_computing_structure_solution
;
 SHELXS-97
 Program for Crystal Structure Analysis (Release 97-2)
 G. M. Sheldrick, Instit\"ut f\"ur Anorganische Chemie der Universit\"at,
 Tammanstrasse 4, D-3400 G\"ottingen, Germany, 1998.
;
_diffrn_ambient_temperature 130(2)
_diffrn_detector_area_resol_mean 16.356
_diffrn_measured_fraction_theta_full 0.999
_diffrn_measured_fraction_theta_max 0.999
_diffrn_measurement_device_type 'Xcalibur, Sapphire3, Gemini'
_diffrn_measurement_method '\w scans'
_diffrn_orient_matrix_UB_11 0.0284627
_diffrn_orient_matrix_UB_12 -0.0287192
_diffrn_orient_matrix_UB_13 0.0238189
_diffrn_orient_matrix_UB_21 -0.0085634
_diffrn_orient_matrix_UB_22 -0.0173395
_diffrn_orient_matrix_UB_23 -0.0401352
_diffrn_orient_matrix_UB_31 0.1141473
_diffrn_orient_matrix_UB_32 0.0058322
_diffrn_orient_matrix_UB_33 -0.00207
_diffrn_radiation_monochromator graphite
_diffrn_radiation_type MoK\a
_diffrn_radiation_wavelength 0.71073
_diffrn_reflns_av_R_equivalents 0.0374
_diffrn_reflns_av_unetI/netI 0.0368
_diffrn_reflns_limit_h_max 8
_diffrn_reflns_limit_h_min -8
_diffrn_reflns_limit_k_max 27
_diffrn_reflns_limit_k_min -26
_diffrn_reflns_limit_l_max 13
_diffrn_reflns_limit_l_min -20
_diffrn_reflns_number 15532
_diffrn_reflns_theta_full 28.28
_diffrn_reflns_theta_max 28.28
_diffrn_reflns_theta_min 3.23
_exptl_absorpt_coefficient_mu 6.849
_exptl_absorpt_correction_T_max 1
_exptl_absorpt_correction_T_min 0.56284
_exptl_absorpt_correction_type multi-scan
_exptl_absorpt_process_details
;
        CrysAlisPro, Agilent Technologies,
        Version 1.171.35.21 (release 20-01-2012 CrysAlis171 .NET)
        (compiled Jan 23 2012,18:06:46)
        Empirical absorption correction using spherical harmonics,
 implemented in SCALE3 ABSPACK scaling algorithm.
;
_exptl_crystal_colour orange
_exptl_crystal_density_diffrn 2.057
_exptl_crystal_density_method 'not measured'
_exptl_crystal_description needle
_exptl_crystal_F_000 1136
_exptl_crystal_size_max 0.3
_exptl_crystal_size_mid 0.1
_exptl_crystal_size_min 0.02
_refine_diff_density_max 1.49
_refine_diff_density_min -1.039
_refine_diff_density_rms 0.123
_refine_ls_extinction_method none
_refine_ls_goodness_of_fit_ref 1.024
_refine_ls_hydrogen_treatment mixed
_refine_ls_matrix_type full
_refine_ls_number_parameters 248
_refine_ls_number_reflns 4752
_refine_ls_number_restraints 0
_refine_ls_restrained_S_all 1.024
_refine_ls_R_factor_all 0.036
_refine_ls_R_factor_gt 0.0262
_refine_ls_shift/su_max 0.003
_refine_ls_shift/su_mean 0
_refine_ls_structure_factor_coef Fsqd
_refine_ls_weighting_details 'calc w=1/[\s^2^(Fo^2^)+(0.0177P)^2^+0.9778P] where P=(Fo^2^+2Fc^2^)/3'
_refine_ls_weighting_scheme calc
_refine_ls_wR_factor_gt 0.0483
_refine_ls_wR_factor_ref 0.0516
_reflns_number_gt 4021
_reflns_number_total 4752
_reflns_threshold_expression >2\s(I)
_cod_data_source_file c5dt03374h2.cif
_cod_data_source_block x1692fin_compound_5a
_cod_depositor_comments
;
The following automatic conversions were performed:

'_symmetry_cell_setting' value 'Monoclinic' changed to 'monoclinic'
according to
/usr/data/users/saulius/crontab/automatic-downloads/rss-feeds/RSC/lib/dictionaries/cif_core.dic
dictionary named 'cif_core.dic' version 2.4.2 from 2011-04-26.

Automatic conversion script
Id: cif_fix_values 3271 2015-04-21 07:52:19Z andrius 

 Adding full bibliography for 7037122--7037129.cif.
;
_cod_original_sg_symbol_H-M P2(1)/n
_cod_database_code 7037129

loop_
_symmetry_equiv_pos_as_xyz
'x, y, z'
'-x+1/2, y+1/2, -z+1/2'
'-x, -y, -z'
'x-1/2, -y-1/2, z-1/2'

loop_
_atom_site_label
_atom_site_type_symbol
_atom_site_fract_x
_atom_site_fract_y
_atom_site_fract_z
_atom_site_U_iso_or_equiv
_atom_site_adp_type
_atom_site_occupancy
_atom_site_symmetry_multiplicity
_atom_site_calc_flag
_atom_site_refinement_flags
W1 W 0.05338(2) 0.227893(6) 0.663027(10) 0.02119(5) Uani 1 1 d .
Fe1 Fe 0.23574(8) 0.44049(2) 0.79004(3) 0.02134(11) Uani 1 1 d .
P1 P 0.23539(14) 0.32984(4) 0.62085(6) 0.01668(17) Uani 1 1 d .
O1 O -0.3383(5) 0.25416(13) 0.5064(2) 0.0413(7) Uani 1 1 d .
O2 O -0.1899(5) 0.29074(14) 0.8116(2) 0.0493(9) Uani 1 1 d .
O3 O -0.2057(6) 0.10420(15) 0.7028(3) 0.0724(13) Uani 1 1 d .
O4 O 0.3177(5) 0.14500(14) 0.5385(2) 0.0423(7) Uani 1 1 d .
O5 O 0.4487(5) 0.19075(15) 0.8120(2) 0.0501(8) Uani 1 1 d .
N1 N 0.6918(6) 0.41920(17) 0.4925(2) 0.0378(8) Uani 1 1 d .
C1 C 0.1731(6) 0.40589(15) 0.6650(2) 0.0196(7) Uani 1 1 d .
C2 C -0.0309(6) 0.42341(16) 0.6958(2) 0.0248(8) Uani 1 1 d .
H2 H -0.1522 0.3955 0.7007 0.03 Uiso 1 1 calc R
C3 C -0.0202(7) 0.48935(17) 0.7177(3) 0.0325(9) Uani 1 1 d .
H3 H -0.1331 0.5134 0.7398 0.039 Uiso 1 1 calc R
C4 C 0.1886(7) 0.51353(16) 0.7010(2) 0.0339(9) Uani 1 1 d .
H4 H 0.2394 0.5564 0.7104 0.041 Uiso 1 1 calc R
C5 C 0.3076(6) 0.46292(15) 0.6680(2) 0.0256(8) Uani 1 1 d .
H5 H 0.4513 0.466 0.6507 0.031 Uiso 1 1 calc R
C6 C 0.3858(6) 0.37199(18) 0.8742(3) 0.0308(8) Uani 1 1 d .
H6 H 0.414 0.3287 0.8597 0.037 Uiso 1 1 calc R
C7 C 0.1921(7) 0.3951(2) 0.9048(2) 0.0340(9) Uani 1 1 d .
H7 H 0.0671 0.3702 0.9146 0.041 Uiso 1 1 calc R
C8 C 0.2174(8) 0.4620(2) 0.9182(3) 0.0414(11) Uani 1 1 d .
H8 H 0.1119 0.49 0.9383 0.05 Uiso 1 1 calc R
C9 C 0.4266(8) 0.4798(2) 0.8966(3) 0.0443(11) Uani 1 1 d .
H9 H 0.4874 0.5219 0.9 0.053 Uiso 1 1 calc R
C10 C 0.5299(7) 0.4244(2) 0.8690(3) 0.0364(10) Uani 1 1 d .
H10 H 0.6721 0.4227 0.8502 0.044 Uiso 1 1 calc R
C11 C 0.1836(6) 0.34198(16) 0.5014(2) 0.0213(7) Uani 1 1 d .
H11A H 0.2552 0.3062 0.4735 0.026 Uiso 1 1 calc R
H11B H 0.0215 0.3382 0.4825 0.026 Uiso 1 1 calc R
C12 C 0.2610(6) 0.40471(16) 0.4641(2) 0.0239(7) Uani 1 1 d .
H12A H 0.2103 0.4059 0.3998 0.029 Uiso 1 1 calc R
H12B H 0.1905 0.4411 0.491 0.029 Uiso 1 1 calc R
C13 C 0.5029(6) 0.41288(16) 0.4799(2) 0.0263(8) Uani 1 1 d .
C14 C -0.1977(6) 0.24582(17) 0.5631(3) 0.0279(9) Uani 1 1 d .
C15 C -0.1039(6) 0.27126(17) 0.7560(3) 0.0322(9) Uani 1 1 d .
C16 C -0.1069(7) 0.14892(19) 0.6886(3) 0.0395(11) Uani 1 1 d .
C17 C 0.2208(6) 0.17607(16) 0.5802(3) 0.0262(8) Uani 1 1 d .
C18 C 0.3074(7) 0.20616(17) 0.7583(3) 0.0302(9) Uani 1 1 d .
H1P H 0.455(5) 0.3332(14) 0.634(2) 0.007(7) Uiso 1 1 d .

loop_
_atom_site_aniso_label
_atom_site_aniso_U_11
_atom_site_aniso_U_22
_atom_site_aniso_U_33
_atom_site_aniso_U_23
_atom_site_aniso_U_13
_atom_site_aniso_U_12
W1 0.02339(8) 0.01604(7) 0.02590(8) -0.00004(6) 0.00959(6) -0.00177(6)
Fe1 0.0293(3) 0.0199(2) 0.0147(3) -0.00088(19) 0.0026(2) 0.0015(2)
P1 0.0180(4) 0.0170(4) 0.0153(4) -0.0001(3) 0.0032(3) 0.0004(3)
O1 0.0267(15) 0.0383(15) 0.055(2) -0.0098(14) -0.0070(15) 0.0006(12)
O2 0.055(2) 0.0462(17) 0.055(2) -0.0118(15) 0.0356(18) -0.0067(15)
O3 0.074(3) 0.0340(17) 0.120(4) 0.0065(19) 0.051(3) -0.0183(17)
O4 0.0403(17) 0.0478(17) 0.0410(19) -0.0188(14) 0.0133(15) 0.0026(14)
O5 0.060(2) 0.0514(19) 0.0356(19) 0.0127(15) -0.0063(17) 0.0026(16)
N1 0.034(2) 0.044(2) 0.037(2) 0.0100(16) 0.0074(16) -0.0046(16)
C1 0.0274(18) 0.0178(15) 0.0134(16) 0.0007(12) 0.0024(14) 0.0012(13)
C2 0.0260(18) 0.0269(18) 0.0204(19) -0.0032(14) -0.0008(15) 0.0072(15)
C3 0.045(2) 0.0282(19) 0.024(2) -0.0029(16) 0.0024(18) 0.0172(18)
C4 0.069(3) 0.0145(16) 0.0169(19) 0.0018(14) 0.0032(19) 0.0022(18)
C5 0.041(2) 0.0208(17) 0.0158(18) 0.0022(14) 0.0051(16) -0.0036(15)
C6 0.039(2) 0.032(2) 0.020(2) 0.0049(15) -0.0020(17) 0.0057(17)
C7 0.035(2) 0.051(2) 0.0160(19) 0.0092(17) 0.0044(16) -0.0037(19)
C8 0.058(3) 0.051(3) 0.016(2) -0.0044(18) 0.007(2) 0.015(2)
C9 0.069(3) 0.043(2) 0.017(2) -0.0002(18) -0.010(2) -0.018(2)
C10 0.030(2) 0.058(3) 0.020(2) 0.0035(19) -0.0011(17) -0.0064(19)
C11 0.0225(17) 0.0243(17) 0.0172(18) -0.0013(13) 0.0032(14) -0.0007(14)
C12 0.0269(18) 0.0272(18) 0.0175(18) 0.0024(14) 0.0024(15) 0.0023(15)
C13 0.036(2) 0.0223(17) 0.022(2) 0.0067(14) 0.0073(16) 0.0004(15)
C14 0.0228(19) 0.0199(16) 0.044(3) -0.0091(16) 0.0137(18) -0.0072(14)
C15 0.032(2) 0.0254(18) 0.043(3) -0.0014(17) 0.0184(19) -0.0056(16)
C16 0.039(2) 0.029(2) 0.055(3) 0.0008(19) 0.022(2) -0.0004(18)
C17 0.0264(19) 0.0245(18) 0.028(2) -0.0024(15) 0.0037(16) -0.0022(15)
C18 0.039(2) 0.0240(17) 0.029(2) 0.0024(16) 0.0118(19) -0.0055(16)

loop_
_atom_type_symbol
_atom_type_description
_atom_type_scat_dispersion_real
_atom_type_scat_dispersion_imag
_atom_type_scat_source
W W -0.849 6.8722 'International Tables Vol C Tables 4.2.6.8 and 6.1.1.4'
Fe Fe 0.3463 0.8444 'International Tables Vol C Tables 4.2.6.8 and 6.1.1.4'
P P 0.1023 0.0942 'International Tables Vol C Tables 4.2.6.8 and 6.1.1.4'
O O 0.0106 0.006 'International Tables Vol C Tables 4.2.6.8 and 6.1.1.4'
N N 0.0061 0.0033 'International Tables Vol C Tables 4.2.6.8 and 6.1.1.4'
C C 0.0033 0.0016 'International Tables Vol C Tables 4.2.6.8 and 6.1.1.4'
H H 0 0 'International Tables Vol C Tables 4.2.6.8 and 6.1.1.4'

loop_
_geom_angle_atom_site_label_1
_geom_angle_atom_site_label_2
_geom_angle_atom_site_label_3
_geom_angle
C16 W1 C18 91.01(17)
C16 W1 C15 86.39(15)
C18 W1 C15 88.82(16)
C16 W1 C14 87.95(17)
C18 W1 C14 176.94(14)
C15 W1 C14 93.99(16)
C16 W1 C17 89.23(15)
C18 W1 C17 86.26(15)
C15 W1 C17 173.35(15)
C14 W1 C17 90.84(14)
C16 W1 P1 175.75(15)
C18 W1 P1 93.22(10)
C15 W1 P1 94.16(10)
C14 W1 P1 87.80(10)
C17 W1 P1 90.57(10)
C1 Fe1 C8 163.88(17)
C1 Fe1 C5 41.40(13)
C8 Fe1 C5 152.40(16)
C1 Fe1 C9 155.26(17)
C8 Fe1 C9 40.48(18)
C5 Fe1 C9 118.26(16)
C1 Fe1 C4 69.05(14)
C8 Fe1 C4 117.51(16)
C5 Fe1 C4 40.56(14)
C9 Fe1 C4 104.34(17)
C1 Fe1 C10 122.21(15)
C8 Fe1 C10 68.01(17)
C5 Fe1 C10 107.44(16)
C9 Fe1 C10 40.36(18)
C4 Fe1 C10 123.29(17)
C1 Fe1 C2 41.23(13)
C8 Fe1 C2 125.10(17)
C5 Fe1 C2 69.00(15)
C9 Fe1 C2 160.31(17)
C4 Fe1 C2 68.52(16)
C10 Fe1 C2 158.69(15)
C1 Fe1 C7 128.14(15)
C8 Fe1 C7 40.48(16)
C5 Fe1 C7 165.24(15)
C9 Fe1 C7 67.92(17)
C4 Fe1 C7 153.86(16)
C10 Fe1 C7 67.86(16)
C2 Fe1 C7 109.95(16)
C1 Fe1 C3 68.85(14)
C8 Fe1 C3 105.82(16)
C5 Fe1 C3 68.49(15)
C9 Fe1 C3 122.48(17)
C4 Fe1 C3 40.73(16)
C10 Fe1 C3 159.60(17)
C2 Fe1 C3 40.41(14)
C7 Fe1 C3 120.91(16)
C1 Fe1 C6 110.76(14)
C8 Fe1 C6 67.97(16)
C5 Fe1 C6 127.20(15)
C9 Fe1 C6 67.82(17)
C4 Fe1 C6 161.77(17)
C10 Fe1 C6 40.30(16)
C2 Fe1 C6 124.17(15)
C7 Fe1 C6 40.33(15)
C3 Fe1 C6 157.36(16)
C1 P1 C11 103.98(15)
C1 P1 W1 121.73(11)
C11 P1 W1 110.70(11)
C1 P1 H1P 99.0(13)
C11 P1 H1P 100.2(13)
W1 P1 H1P 118.3(12)
C2 C1 C5 107.0(3)
C2 C1 P1 126.2(3)
C5 C1 P1 126.5(2)
C2 C1 Fe1 69.8(2)
C5 C1 Fe1 69.41(19)
P1 C1 Fe1 130.63(18)
C3 C2 C1 108.2(3)
C3 C2 Fe1 70.0(2)
C1 C2 Fe1 69.0(2)
C3 C2 H2 125.9
C1 C2 H2 125.9
Fe1 C2 H2 126.7
C2 C3 C4 108.3(3)
C2 C3 Fe1 69.6(2)
C4 C3 Fe1 69.2(2)
C2 C3 H3 125.9
C4 C3 H3 125.9
Fe1 C3 H3 126.9
C5 C4 C3 108.4(3)
C5 C4 Fe1 69.7(2)
C3 C4 Fe1 70.0(2)
C5 C4 H4 125.8
C3 C4 H4 125.8
Fe1 C4 H4 126.1
C4 C5 C1 108.1(3)
C4 C5 Fe1 69.8(2)
C1 C5 Fe1 69.18(19)
C4 C5 H5 126
C1 C5 H5 126
Fe1 C5 H5 126.7
C10 C6 C7 107.9(3)
C10 C6 Fe1 69.5(2)
C7 C6 Fe1 69.8(2)
C10 C6 H6 126
C7 C6 H6 126
Fe1 C6 H6 126.3
C8 C7 C6 107.8(4)
C8 C7 Fe1 69.3(2)
C6 C7 Fe1 69.9(2)
C8 C7 H7 126.1
C6 C7 H7 126.1
Fe1 C7 H7 126.3
C9 C8 C7 108.0(4)
C9 C8 Fe1 69.8(2)
C7 C8 Fe1 70.2(2)
C9 C8 H8 126
C7 C8 H8 126
Fe1 C8 H8 125.5
C10 C9 C8 108.1(4)
C10 C9 Fe1 69.9(2)
C8 C9 Fe1 69.7(2)
C10 C9 H9 125.9
C8 C9 H9 125.9
Fe1 C9 H9 126
C9 C10 C6 108.1(3)
C9 C10 Fe1 69.7(2)
C6 C10 Fe1 70.2(2)
C9 C10 H10 125.9
C6 C10 H10 125.9
Fe1 C10 H10 125.7
C12 C11 P1 118.3(2)
C12 C11 H11A 107.7
P1 C11 H11A 107.7
C12 C11 H11B 107.7
P1 C11 H11B 107.7
H11A C11 H11B 107.1
C13 C12 C11 113.1(3)
C13 C12 H12A 109
C11 C12 H12A 109
C13 C12 H12B 109
C11 C12 H12B 109
H12A C12 H12B 107.8
N1 C13 C12 179.8(5)
O1 C14 W1 178.1(3)
O2 C15 W1 174.3(4)
O3 C16 W1 177.9(4)
O4 C17 W1 175.8(3)
O5 C18 W1 176.7(3)

loop_
_geom_bond_atom_site_label_1
_geom_bond_atom_site_label_2
_geom_bond_distance
W1 C16 1.979(4)
W1 C18 2.021(5)
W1 C15 2.037(4)
W1 C14 2.038(5)
W1 C17 2.045(4)
W1 P1 2.5204(8)
Fe1 C1 2.033(3)
Fe1 C8 2.035(4)
Fe1 C5 2.036(3)
Fe1 C9 2.037(4)
Fe1 C4 2.037(4)
Fe1 C10 2.040(4)
Fe1 C2 2.043(4)
Fe1 C7 2.048(4)
Fe1 C3 2.048(4)
Fe1 C6 2.049(4)
P1 C1 1.784(3)
P1 C11 1.832(3)
P1 H1P 1.32(3)
O1 C14 1.142(5)
O2 C15 1.137(4)
O3 C16 1.146(4)
O4 C17 1.131(4)
O5 C18 1.148(5)
N1 C13 1.144(5)
C1 C2 1.435(5)
C1 C5 1.439(5)
C2 C3 1.413(5)
C2 H2 0.95
C3 C4 1.422(6)
C3 H3 0.95
C4 C5 1.412(5)
C4 H4 0.95
C5 H5 0.95
C6 C10 1.409(5)
C6 C7 1.412(5)
C6 H6 0.95
C7 C8 1.412(6)
C7 H7 0.95
C8 C9 1.408(6)
C8 H8 0.95
C9 C10 1.406(6)
C9 H9 0.95
C10 H10 0.95
C11 C12 1.527(4)
C11 H11A 0.99
C11 H11B 0.99
C12 C13 1.466(5)
C12 H12A 0.99
C12 H12B 0.99
